data_2018176
loop_
_publ_author_name
'Maithufi, Norah'
'Otto, Stefanus'

_publ_section_title
;
 The
 bis(acetonitrile-\k<i>N</i>)bis[<i>N</i>,<i>N</i>-bis(diphenylphosphanyl)ethanamine-\k^2^<i>P</i>,<i>P</i>']iron(II)
 tetrabromidoferrate(II) and \m-oxido-bis[tribromidoferrate(III)]
 complex salts
;
_journal_coeditor_code GA3164
_journal_issue 8
_journal_name_full 'Acta Crystallographica Section C'
_journal_page_first m279
_journal_page_last m283
_journal_paper_doi 10.1107/S0108270111026758
_journal_volume 67
_journal_year 2011
_chemical_formula_iupac '[Fe(C2 H3 N)2 (C26 H25 N P2)2] [Fe Br4]'
_chemical_formula_moiety 'C56 H56 Fe N4 P4 2+, Br4 Fe 2-'
_chemical_formula_sum 'C56 H56 Br4 Fe2 N4 P4'
_chemical_formula_weight 1340.27
_chemical_name_systematic
;
bis(acetonitrile-\k<i>N</i>)bis[<i>N</i>,<i>N</i>-
bis(diphenylphosphanyl)ethanamine-\k^2^<i>P</i>,<i>P</i>']iron(II)
tetrabromidoferrate(II)
;
_space_group_IT_number 2
_symmetry_cell_setting triclinic
_symmetry_space_group_name_Hall '-P 1'
_symmetry_space_group_name_H-M 'P -1'
_atom_sites_solution_hydrogens geom
_atom_sites_solution_primary direct
_atom_sites_solution_secondary difmap
_cell_angle_alpha 114.3990(10)
_cell_angle_beta 96.2850(10)
_cell_angle_gamma 90.3880(10)
_cell_formula_units_Z 4
_cell_length_a 11.4596(10)
_cell_length_b 21.834(2)
_cell_length_c 23.905(2)
_cell_measurement_reflns_used 9884
_cell_measurement_temperature 100(2)
_cell_measurement_theta_max 26.9
_cell_measurement_theta_min 2.9
_cell_volume 5405.4(8)
_computing_cell_refinement 'SAINT (Bruker, 2009)'
_computing_data_collection 'APEX2 (Bruker, 2009)'
_computing_data_reduction 'SAINT (Bruker, 2009)'
_computing_molecular_graphics 'DIAMOND (Brandenburg & Berndt, 1999)'
_computing_publication_material 'SHELXL97 (Sheldrick, 2008)'
_computing_structure_refinement 'SHELXL97 (Sheldrick, 2008)'
_computing_structure_solution 'SHELXS97 (Sheldrick, 2008)'
_diffrn_ambient_temperature 100(2)
_diffrn_measured_fraction_theta_full 0.990
_diffrn_measured_fraction_theta_max 0.990
_diffrn_measurement_device_type 'Bruker APEX CCD area-detector'
_diffrn_measurement_method \w
_diffrn_radiation_monochromator graphite
_diffrn_radiation_source 'fine-focus sealed tube'
_diffrn_radiation_type MoK\a
_diffrn_radiation_wavelength 0.71073
_diffrn_reflns_av_R_equivalents 0.0384
_diffrn_reflns_av_sigmaI/netI 0.0497
_diffrn_reflns_limit_h_max 14
_diffrn_reflns_limit_h_min -14
_diffrn_reflns_limit_k_max 27
_diffrn_reflns_limit_k_min -27
_diffrn_reflns_limit_l_max 29
_diffrn_reflns_limit_l_min -29
_diffrn_reflns_number 59375
_diffrn_reflns_theta_full 26.37
_diffrn_reflns_theta_max 26.37
_diffrn_reflns_theta_min 4.09
_diffrn_standards_decay_% 0
_diffrn_standards_number 0
_exptl_absorpt_coefficient_mu 3.654
_exptl_absorpt_correction_T_max 0.771
_exptl_absorpt_correction_T_min 0.323
_exptl_absorpt_correction_type multi-scan
_exptl_absorpt_process_details '(SADABS; Bruker, 2009)'
_exptl_crystal_colour orange
_exptl_crystal_density_diffrn 1.647
_exptl_crystal_density_method 'not measured'
_exptl_crystal_description shard
_exptl_crystal_F_000 2688
_exptl_crystal_size_max 0.40
_exptl_crystal_size_mid 0.20
_exptl_crystal_size_min 0.08
_refine_diff_density_max 0.614
_refine_diff_density_min -0.410
_refine_ls_extinction_method none
_refine_ls_goodness_of_fit_ref 0.996
_refine_ls_hydrogen_treatment constr
_refine_ls_matrix_type full
_refine_ls_number_parameters 1272
_refine_ls_number_reflns 21891
_refine_ls_number_restraints 0
_refine_ls_restrained_S_all 0.996
_refine_ls_R_factor_all 0.0507
_refine_ls_R_factor_gt 0.0326
_refine_ls_shift/su_max 0.001
_refine_ls_shift/su_mean 0.000
_refine_ls_structure_factor_coef Fsqd
_refine_ls_weighting_details 'calc w = 1/[\s^2^(Fo^2^)+(0.0300P)^2^] where P=(Fo^2^+2Fc^2^)/3'
_refine_ls_weighting_scheme calc
_refine_ls_wR_factor_gt 0.0675
_refine_ls_wR_factor_ref 0.0736
_reflns_number_gt 16724
_reflns_number_total 21891
_reflns_threshold_expression I>2\s(I)
_cod_data_source_file ga3164.cif
_cod_data_source_block I
_cod_original_sg_symbol_Hall '-p 1'
_cod_database_code 2018176
_cod_database_fobs_code 2018176

loop_
_symmetry_equiv_pos_as_xyz
'x, y, z'
'-x, -y, -z'

loop_
_atom_site_type_symbol
_atom_site_label
_atom_site_fract_x
_atom_site_fract_y
_atom_site_fract_z
_atom_site_U_iso_or_equiv
_atom_site_adp_type
_atom_site_calc_flag
_atom_site_refinement_flags
_atom_site_occupancy
_atom_site_symmetry_multiplicity
Fe Fe1 0.0000 0.0000 0.5000 0.01002(12) Uani d S 1 2
P P11 0.09864(6) 0.09333(3) 0.57266(3) 0.01109(15) Uani d . 1 1
P P12 -0.12432(6) 0.08623(3) 0.52924(3) 0.01100(15) Uani d . 1 1
N N11 0.04766(18) 0.02116(10) 0.43581(10) 0.0105(5) Uani d . 1 1
C C11 0.0823(2) 0.02665(13) 0.39498(13) 0.0142(6) Uani d . 1 1
C C12 0.1284(3) 0.03190(15) 0.34293(13) 0.0223(7) Uani d . 1 1
H H12A 0.1903 0.0667 0.3579 0.033 Uiso calc R 1 1
H H12B 0.0666 0.0427 0.3186 0.033 Uiso calc R 1 1
H H12C 0.1588 -0.0102 0.3179 0.033 Uiso calc R 1 1
N N101 -0.01344(19) 0.14435(10) 0.57390(10) 0.0120(5) Uani d . 1 1
C C101 -0.0090(2) 0.21843(13) 0.61239(13) 0.0166(6) Uani d . 1 1
H H10A 0.0727 0.2350 0.6248 0.020 Uiso calc R 1 1
H H10B -0.0444 0.2266 0.6497 0.020 Uiso calc R 1 1
C C102 -0.0705(3) 0.25769(14) 0.58033(14) 0.0237(7) Uani d . 1 1
H H10C -0.0330 0.2523 0.5447 0.036 Uiso calc R 1 1
H H10D -0.0666 0.3045 0.6083 0.036 Uiso calc R 1 1
H H10E -0.1513 0.2414 0.5675 0.036 Uiso calc R 1 1
C C111 0.2268(2) 0.13467(13) 0.56167(12) 0.0132(6) Uani d . 1 1
C C112 0.3372(2) 0.13989(14) 0.59547(13) 0.0161(6) Uani d . 1 1
H H112 0.3452 0.1242 0.6263 0.019 Uiso calc R 1 1
C C113 0.4347(3) 0.16827(14) 0.58331(14) 0.0208(7) Uani d . 1 1
H H113 0.5074 0.1723 0.6065 0.025 Uiso calc R 1 1
C C114 0.4233(2) 0.19045(14) 0.53661(14) 0.0189(7) Uani d . 1 1
H H114 0.4888 0.2091 0.5282 0.023 Uiso calc R 1 1
C C115 0.3152(2) 0.18516(14) 0.50228(13) 0.0185(6) Uani d . 1 1
H H115 0.3083 0.1996 0.4706 0.022 Uiso calc R 1 1
C C116 0.2178(2) 0.15837(13) 0.51532(13) 0.0162(6) Uani d . 1 1
H H116 0.1450 0.1560 0.4929 0.019 Uiso calc R 1 1
C C121 0.1291(2) 0.09122(13) 0.64842(12) 0.0118(6) Uani d . 1 1
C C122 0.2040(2) 0.04332(13) 0.65444(13) 0.0157(6) Uani d . 1 1
H H122 0.2471 0.0187 0.6225 0.019 Uiso calc R 1 1
C C123 0.2140(2) 0.03245(14) 0.70767(13) 0.0185(7) Uani d . 1 1
H H123 0.2647 0.0010 0.7116 0.022 Uiso calc R 1 1
C C124 0.1488(2) 0.06834(14) 0.75541(13) 0.0198(7) Uani d . 1 1
H H124 0.1536 0.0599 0.7907 0.024 Uiso calc R 1 1
C C125 0.0766(2) 0.11662(15) 0.75021(13) 0.0199(7) Uani d . 1 1
H H125 0.0349 0.1418 0.7827 0.024 Uiso calc R 1 1
C C126 0.0658(2) 0.12789(14) 0.69664(13) 0.0165(6) Uani d . 1 1
H H126 0.0161 0.1600 0.6932 0.020 Uiso calc R 1 1
C C131 -0.2035(2) 0.11398(13) 0.47436(12) 0.0125(6) Uani d . 1 1
C C132 -0.1417(2) 0.13198(13) 0.43524(13) 0.0164(6) Uani d . 1 1
H H132 -0.0599 0.1353 0.4412 0.020 Uiso calc R 1 1
C C133 -0.2008(2) 0.14481(13) 0.38805(13) 0.0171(6) Uani d . 1 1
H H133 -0.1586 0.1567 0.3626 0.021 Uiso calc R 1 1
C C134 -0.3223(3) 0.14008(14) 0.37840(13) 0.0187(7) Uani d . 1 1
H H134 -0.3618 0.1483 0.3463 0.022 Uiso calc R 1 1
C C135 -0.3849(3) 0.12300(14) 0.41667(13) 0.0199(7) Uani d . 1 1
H H135 -0.4667 0.1200 0.4104 0.024 Uiso calc R 1 1
C C136 -0.3260(2) 0.11013(13) 0.46472(13) 0.0146(6) Uani d . 1 1
H H136 -0.3687 0.0989 0.4904 0.017 Uiso calc R 1 1
C C141 -0.2357(2) 0.08254(13) 0.57660(13) 0.0140(6) Uani d . 1 1
C C142 -0.3124(2) 0.02479(14) 0.55378(13) 0.0170(6) Uani d . 1 1
H H142 -0.3075 -0.0090 0.5146 0.020 Uiso calc R 1 1
C C143 -0.3951(2) 0.01772(15) 0.58894(14) 0.0219(7) Uani d . 1 1
H H143 -0.4461 -0.0205 0.5732 0.026 Uiso calc R 1 1
C C144 -0.4023(3) 0.06760(16) 0.64797(14) 0.0239(7) Uani d . 1 1
H H144 -0.4571 0.0624 0.6719 0.029 Uiso calc R 1 1
C C145 -0.3277(2) 0.12482(15) 0.67068(14) 0.0215(7) Uani d . 1 1
H H145 -0.3326 0.1584 0.7099 0.026 Uiso calc R 1 1
C C146 -0.2453(2) 0.13245(14) 0.63518(13) 0.0170(6) Uani d . 1 1
H H146 -0.1961 0.1714 0.6507 0.020 Uiso calc R 1 1
Fe Fe2 0.50602(3) 0.248965(18) 0.000936(17) 0.01030(8) Uani d . 1 1
P P21 0.69823(6) 0.22895(3) -0.00399(3) 0.01100(15) Uani d . 1 1
P P22 0.53051(6) 0.17546(3) -0.09745(3) 0.01112(15) Uani d . 1 1
P P23 0.48086(6) 0.31801(3) 0.10036(3) 0.01172(15) Uani d . 1 1
P P24 0.31276(6) 0.26934(3) 0.00627(3) 0.01185(15) Uani d . 1 1
N N21 0.52837(18) 0.32102(11) -0.02288(10) 0.0114(5) Uani d . 1 1
C C21 0.5437(2) 0.36151(14) -0.03963(13) 0.0173(6) Uani d . 1 1
C C22 0.5662(3) 0.41500(15) -0.05963(16) 0.0331(8) Uani d . 1 1
H H22A 0.5789 0.4574 -0.0241 0.050 Uiso calc R 1 1
H H22B 0.4997 0.4168 -0.0870 0.050 Uiso calc R 1 1
H H22C 0.6348 0.4059 -0.0809 0.050 Uiso calc R 1 1
N N22 0.48622(18) 0.17682(11) 0.02471(10) 0.0124(5) Uani d . 1 1
C C23 0.4758(2) 0.13631(14) 0.04233(13) 0.0156(6) Uani d . 1 1
C C24 0.4617(3) 0.08467(15) 0.06547(15) 0.0270(8) Uani d . 1 1
H H24A 0.4042 0.0976 0.0941 0.041 Uiso calc R 1 1
H H24B 0.5355 0.0800 0.0861 0.041 Uiso calc R 1 1
H H24C 0.4359 0.0425 0.0314 0.041 Uiso calc R 1 1
N N201 0.67902(18) 0.17727(10) -0.08060(10) 0.0111(5) Uani d . 1 1
C C201 0.7664(2) 0.13067(14) -0.11441(13) 0.0176(6) Uani d . 1 1
H H20A 0.7453 0.0859 -0.1183 0.021 Uiso calc R 1 1
H H20B 0.8428 0.1446 -0.0898 0.021 Uiso calc R 1 1
C C202 0.7770(2) 0.12696(14) -0.17853(12) 0.0182(6) Uani d . 1 1
H H20C 0.7005 0.1177 -0.2021 0.027 Uiso calc R 1 1
H H20D 0.8272 0.0917 -0.1991 0.027 Uiso calc R 1 1
H H20E 0.8100 0.1692 -0.1749 0.027 Uiso calc R 1 1
N N202 0.33143(18) 0.31186(11) 0.08457(10) 0.0122(5) Uani d . 1 1
C C203 0.2475(2) 0.35048(14) 0.12842(12) 0.0162(6) Uani d . 1 1
H H20F 0.2600 0.3980 0.1381 0.019 Uiso calc R 1 1
H H20G 0.2653 0.3449 0.1666 0.019 Uiso calc R 1 1
C C204 0.1193(2) 0.32956(15) 0.10424(13) 0.0205(7) Uani d . 1 1
H H20H 0.1037 0.3276 0.0632 0.031 Uiso calc R 1 1
H H20I 0.0710 0.3618 0.1310 0.031 Uiso calc R 1 1
H H20J 0.1019 0.2860 0.1032 0.031 Uiso calc R 1 1
C C211 0.8003(2) 0.29889(13) 0.00768(13) 0.0122(6) Uani d . 1 1
C C212 0.8540(2) 0.30178(14) -0.04105(13) 0.0164(6) Uani d . 1 1
H H212 0.8452 0.2652 -0.0795 0.020 Uiso calc R 1 1
C C213 0.9203(2) 0.35891(14) -0.03225(13) 0.0187(7) Uani d . 1 1
H H213 0.9554 0.3607 -0.0649 0.022 Uiso calc R 1 1
C C214 0.9347(2) 0.41368(14) 0.02516(13) 0.0170(6) Uani d . 1 1
H H214 0.9797 0.4519 0.0310 0.020 Uiso calc R 1 1
C C215 0.8820(2) 0.41128(13) 0.07372(13) 0.0158(6) Uani d . 1 1
H H215 0.8918 0.4478 0.1122 0.019 Uiso calc R 1 1
C C216 0.8147(2) 0.35439(13) 0.06480(13) 0.0132(6) Uani d . 1 1
H H216 0.7786 0.3532 0.0974 0.016 Uiso calc R 1 1
C C221 0.7714(2) 0.17933(13) 0.03261(12) 0.0135(6) Uani d . 1 1
C C222 0.7399(2) 0.11016(13) 0.00896(13) 0.0153(6) Uani d . 1 1
H H222 0.6844 0.0905 -0.0258 0.018 Uiso calc R 1 1
C C223 0.7909(2) 0.07108(14) 0.03707(13) 0.0190(7) Uani d . 1 1
H H223 0.7722 0.0250 0.0201 0.023 Uiso calc R 1 1
C C224 0.8703(2) 0.10069(14) 0.09067(13) 0.0196(7) Uani d . 1 1
H H224 0.9027 0.0747 0.1103 0.024 Uiso calc R 1 1
C C225 0.9007(2) 0.16858(14) 0.11456(13) 0.0205(7) Uani d . 1 1
H H225 0.9538 0.1883 0.1503 0.025 Uiso calc R 1 1
C C226 0.8527(2) 0.20770(14) 0.08563(13) 0.0172(6) Uani d . 1 1
H H226 0.8750 0.2534 0.1018 0.021 Uiso calc R 1 1
C C231 0.5039(2) 0.20225(13) -0.15999(12) 0.0124(6) Uani d . 1 1
C C232 0.5808(2) 0.24839(13) -0.16557(12) 0.0148(6) Uani d . 1 1
H H232 0.6518 0.2618 -0.1398 0.018 Uiso calc R 1 1
C C233 0.5536(3) 0.27474(14) -0.20894(13) 0.0190(7) Uani d . 1 1
H H233 0.6067 0.3047 -0.2129 0.023 Uiso calc R 1 1
C C234 0.4460(3) 0.25592(14) -0.24643(13) 0.0201(7) Uani d . 1 1
H H234 0.4261 0.2740 -0.2751 0.024 Uiso calc R 1 1
C C235 0.3691(3) 0.21032(14) -0.24091(13) 0.0216(7) Uani d . 1 1
H H235 0.2973 0.1978 -0.2660 0.026 Uiso calc R 1 1
C C236 0.3973(2) 0.18309(13) -0.19873(12) 0.0163(6) Uani d . 1 1
H H236 0.3451 0.1519 -0.1961 0.020 Uiso calc R 1 1
C C241 0.4700(2) 0.08856(13) -0.13117(12) 0.0127(6) Uani d . 1 1
C C242 0.3688(2) 0.07395(13) -0.11078(13) 0.0153(6) Uani d . 1 1
H H242 0.3370 0.1078 -0.0787 0.018 Uiso calc R 1 1
C C243 0.3144(3) 0.00978(14) -0.13748(13) 0.0190(7) Uani d . 1 1
H H243 0.2454 0.0013 -0.1241 0.023 Uiso calc R 1 1
C C244 0.3624(3) -0.04169(14) -0.18404(13) 0.0204(7) Uani d . 1 1
H H244 0.3263 -0.0848 -0.2016 0.025 Uiso calc R 1 1
C C245 0.4648(3) -0.02873(15) -0.20446(14) 0.0252(7) Uani d . 1 1
H H245 0.4983 -0.0632 -0.2353 0.030 Uiso calc R 1 1
C C246 0.5167(3) 0.03596(14) -0.17847(13) 0.0216(7) Uani d . 1 1
H H246 0.5844 0.0446 -0.1929 0.026 Uiso calc R 1 1
C C251 0.5210(2) 0.40765(13) 0.14406(13) 0.0139(6) Uani d . 1 1
C C252 0.5835(2) 0.44441(14) 0.12056(13) 0.0159(6) Uani d . 1 1
H H252 0.6091 0.4228 0.0819 0.019 Uiso calc R 1 1
C C253 0.6084(3) 0.51314(14) 0.15420(14) 0.0217(7) Uani d . 1 1
H H253 0.6540 0.5368 0.1390 0.026 Uiso calc R 1 1
C C254 0.5654(3) 0.54637(15) 0.21015(14) 0.0262(8) Uani d . 1 1
H H254 0.5787 0.5928 0.2316 0.031 Uiso calc R 1 1
C C255 0.5027(3) 0.51089(15) 0.23445(14) 0.0239(7) Uani d . 1 1
H H255 0.4738 0.5333 0.2722 0.029 Uiso calc R 1 1
C C256 0.4830(2) 0.44182(14) 0.20242(13) 0.0197(7) Uani d . 1 1
H H256 0.4441 0.4177 0.2198 0.024 Uiso calc R 1 1
C C261 0.5212(2) 0.28541(13) 0.15845(12) 0.0128(6) Uani d . 1 1
C C262 0.4421(2) 0.25201(14) 0.17754(13) 0.0166(6) Uani d . 1 1
H H262 0.3626 0.2480 0.1628 0.020 Uiso calc R 1 1
C C263 0.4816(3) 0.22439(14) 0.21885(13) 0.0210(7) Uani d . 1 1
H H263 0.4281 0.2032 0.2326 0.025 Uiso calc R 1 1
C C264 0.6003(3) 0.22844(14) 0.23954(13) 0.0189(7) Uani d . 1 1
H H264 0.6265 0.2093 0.2666 0.023 Uiso calc R 1 1
C C265 0.6801(3) 0.26102(14) 0.21990(13) 0.0206(7) Uani d . 1 1
H H265 0.7599 0.2634 0.2335 0.025 Uiso calc R 1 1
C C266 0.6406(2) 0.29001(14) 0.18001(13) 0.0186(6) Uani d . 1 1
H H266 0.6940 0.3126 0.1675 0.022 Uiso calc R 1 1
C C271 0.2569(2) 0.32389(13) -0.02969(13) 0.0130(6) Uani d . 1 1
C C272 0.2371(2) 0.29953(14) -0.09384(13) 0.0177(6) Uani d . 1 1
H H272 0.2500 0.2548 -0.1181 0.021 Uiso calc R 1 1
C C273 0.1983(2) 0.34117(15) -0.12202(14) 0.0212(7) Uani d . 1 1
H H273 0.1835 0.3239 -0.1649 0.025 Uiso calc R 1 1
C C274 0.1815(2) 0.40816(15) -0.08658(14) 0.0209(7) Uani d . 1 1
H H274 0.1537 0.4358 -0.1054 0.025 Uiso calc R 1 1
C C275 0.2064(2) 0.43389(14) -0.02248(14) 0.0187(7) Uani d . 1 1
H H275 0.1978 0.4793 0.0014 0.022 Uiso calc R 1 1
C C276 0.2439(2) 0.39247(13) 0.00594(13) 0.0155(6) Uani d . 1 1
H H276 0.2605 0.4102 0.0488 0.019 Uiso calc R 1 1
C C281 0.2015(2) 0.20132(13) -0.01218(13) 0.0134(6) Uani d . 1 1
C C282 0.1988(2) 0.17082(13) 0.02896(13) 0.0167(6) Uani d . 1 1
H H282 0.2467 0.1887 0.0667 0.020 Uiso calc R 1 1
C C283 0.1252(2) 0.11410(14) 0.01408(14) 0.0211(7) Uani d . 1 1
H H283 0.1225 0.0951 0.0424 0.025 Uiso calc R 1 1
C C284 0.0557(2) 0.08550(14) -0.04279(14) 0.0216(7) Uani d . 1 1
H H284 0.0076 0.0470 -0.0531 0.026 Uiso calc R 1 1
C C285 0.0589(2) 0.11509(14) -0.08404(14) 0.0206(7) Uani d . 1 1
H H285 0.0132 0.0958 -0.1224 0.025 Uiso calc R 1 1
C C286 0.1293(2) 0.17295(14) -0.06889(13) 0.0175(6) Uani d . 1 1
H H286 0.1285 0.1930 -0.0965 0.021 Uiso calc R 1 1
Fe Fe3 0.0000 0.5000 0.5000 0.01026(12) Uani d S 1 2
P P31 0.13162(6) 0.41734(3) 0.47439(3) 0.01135(15) Uani d . 1 1
P P32 -0.09047(6) 0.40397(3) 0.42608(3) 0.01146(15) Uani d . 1 1
N N31 -0.04992(19) 0.47972(10) 0.56434(10) 0.0128(5) Uani d . 1 1
C C31 -0.0871(2) 0.47510(13) 0.60493(13) 0.0147(6) Uani d . 1 1
C C32 -0.1353(3) 0.46982(15) 0.65658(13) 0.0220(7) Uani d . 1 1
H H32A -0.1704 0.5110 0.6799 0.033 Uiso calc R 1 1
H H32B -0.0735 0.4618 0.6828 0.033 Uiso calc R 1 1
H H32C -0.1939 0.4332 0.6412 0.033 Uiso calc R 1 1
N N301 0.02723(19) 0.35708(10) 0.42620(10) 0.0126(5) Uani d . 1 1
C C301 0.0306(2) 0.28344(13) 0.38746(13) 0.0157(6) Uani d . 1 1
H H30A 0.0764 0.2771 0.3538 0.019 Uiso calc R 1 1
H H30B -0.0489 0.2653 0.3693 0.019 Uiso calc R 1 1
C C302 0.0817(3) 0.24451(14) 0.42202(14) 0.0286(8) Uani d . 1 1
H H30C 0.1620 0.2603 0.4382 0.043 Uiso calc R 1 1
H H30D 0.0788 0.1976 0.3946 0.043 Uiso calc R 1 1
H H30E 0.0373 0.2506 0.4556 0.043 Uiso calc R 1 1
C C311 0.2112(2) 0.38754(13) 0.52800(12) 0.0135(6) Uani d . 1 1
C C312 0.3327(2) 0.38225(13) 0.53121(13) 0.0159(6) Uani d . 1 1
H H312 0.3737 0.3900 0.5030 0.019 Uiso calc R 1 1
C C313 0.3934(3) 0.36547(14) 0.57625(13) 0.0204(7) Uani d . 1 1
H H313 0.4746 0.3628 0.5783 0.024 Uiso calc R 1 1
C C314 0.3334(3) 0.35287(14) 0.61776(13) 0.0205(7) Uani d . 1 1
H H314 0.3741 0.3417 0.6478 0.025 Uiso calc R 1 1
C C315 0.2115(3) 0.35695(13) 0.61453(13) 0.0195(7) Uani d . 1 1
H H315 0.1707 0.3480 0.6421 0.023 Uiso calc R 1 1
C C316 0.1517(3) 0.37442(13) 0.57027(13) 0.0171(6) Uani d . 1 1
H H316 0.0706 0.3775 0.5686 0.021 Uiso calc R 1 1
C C321 0.2470(2) 0.42692(13) 0.43155(13) 0.0135(6) Uani d . 1 1
C C322 0.3197(2) 0.48593(14) 0.45919(13) 0.0168(6) Uani d . 1 1
H H322 0.3087 0.5177 0.4984 0.020 Uiso calc R 1 1
C C323 0.4080(3) 0.49762(15) 0.42892(14) 0.0225(7) Uani d . 1 1
H H323 0.4561 0.5370 0.4479 0.027 Uiso calc R 1 1
C C324 0.4246(3) 0.45050(15) 0.37028(14) 0.0234(7) Uani d . 1 1
H H324 0.4835 0.4584 0.3498 0.028 Uiso calc R 1 1
C C325 0.3537(3) 0.39209(16) 0.34257(14) 0.0245(7) Uani d . 1 1
H H325 0.3648 0.3605 0.3033 0.029 Uiso calc R 1 1
C C326 0.2653(2) 0.38028(14) 0.37312(13) 0.0189(7) Uani d . 1 1
H H326 0.2180 0.3406 0.3541 0.023 Uiso calc R 1 1
C C331 -0.2162(2) 0.35804(13) 0.43402(12) 0.0128(6) Uani d . 1 1
C C332 -0.2111(2) 0.33939(13) 0.48369(13) 0.0166(6) Uani d . 1 1
H H332 -0.1411 0.3468 0.5098 0.020 Uiso calc R 1 1
C C333 -0.3086(2) 0.31019(14) 0.49441(13) 0.0187(6) Uani d . 1 1
H H333 -0.3047 0.2992 0.5282 0.022 Uiso calc R 1 1
C C334 -0.4122(2) 0.29738(14) 0.45458(14) 0.0194(7) Uani d . 1 1
H H334 -0.4778 0.2774 0.4616 0.023 Uiso calc R 1 1
C C335 -0.4187(2) 0.31405(14) 0.40467(13) 0.0192(7) Uani d . 1 1
H H335 -0.4883 0.3049 0.3779 0.023 Uiso calc R 1 1
C C336 -0.3216(2) 0.34448(14) 0.39428(13) 0.0178(6) Uani d . 1 1
H H336 -0.3266 0.3559 0.3607 0.021 Uiso calc R 1 1
C C341 -0.1216(2) 0.40599(13) 0.35065(12) 0.0131(6) Uani d . 1 1
C C342 -0.2027(2) 0.45080(14) 0.34391(13) 0.0181(6) Uani d . 1 1
H H342 -0.2487 0.4731 0.3753 0.022 Uiso calc R 1 1
C C343 -0.2147(3) 0.46196(14) 0.29051(14) 0.0226(7) Uani d . 1 1
H H343 -0.2684 0.4920 0.2863 0.027 Uiso calc R 1 1
C C344 -0.1469(3) 0.42843(15) 0.24351(14) 0.0249(7) Uani d . 1 1
H H344 -0.1542 0.4364 0.2080 0.030 Uiso calc R 1 1
C C345 -0.0685(3) 0.38327(15) 0.24940(14) 0.0230(7) Uani d . 1 1
H H345 -0.0245 0.3602 0.2174 0.028 Uiso calc R 1 1
C C346 -0.0547(2) 0.37177(14) 0.30276(13) 0.0164(6) Uani d . 1 1
H H346 -0.0012 0.3414 0.3065 0.020 Uiso calc R 1 1
Fe Fe4 0.14631(4) 0.63246(2) 0.232917(19) 0.01662(9) Uani d . 1 1
Br Br41 0.10956(3) 0.732653(14) 0.212627(13) 0.01975(7) Uani d . 1 1
Br Br42 -0.05024(3) 0.597971(16) 0.246892(14) 0.02454(8) Uani d . 1 1
Br Br43 0.30617(3) 0.665945(16) 0.321454(14) 0.02432(8) Uani d . 1 1
Br Br44 0.21358(3) 0.540478(16) 0.145070(15) 0.03289(9) Uani d . 1 1
Fe Fe5 0.16724(3) 0.14210(2) 0.237383(19) 0.01592(9) Uani d . 1 1
Br Br51 0.16129(2) 0.249260(14) 0.225475(13) 0.01683(7) Uani d . 1 1
Br Br52 -0.03289(3) 0.115160(16) 0.252091(14) 0.02229(7) Uani d . 1 1
Br Br53 0.21409(3) 0.051224(15) 0.141635(14) 0.02397(8) Uani d . 1 1
Br Br54 0.32399(3) 0.159690(16) 0.323658(14) 0.02511(8) Uani d . 1 1

loop_
_atom_site_aniso_label
_atom_site_aniso_U_11
_atom_site_aniso_U_22
_atom_site_aniso_U_33
_atom_site_aniso_U_12
_atom_site_aniso_U_13
_atom_site_aniso_U_23
Fe1 0.0109(3) 0.0098(3) 0.0095(3) 0.0004(2) 0.0010(2) 0.0043(2)
P11 0.0120(4) 0.0107(3) 0.0102(4) -0.0002(3) 0.0004(3) 0.0042(3)
P12 0.0119(4) 0.0102(3) 0.0102(4) 0.0004(3) 0.0008(3) 0.0037(3)
N11 0.0100(12) 0.0069(11) 0.0125(13) -0.0025(9) -0.0010(10) 0.0025(10)
C11 0.0122(14) 0.0117(14) 0.0153(16) -0.0006(11) -0.0010(12) 0.0028(12)
C12 0.0275(18) 0.0265(17) 0.0172(16) 0.0010(14) 0.0068(14) 0.0124(14)
N101 0.0129(12) 0.0089(11) 0.0125(12) 0.0002(9) -0.0015(10) 0.0035(10)
C101 0.0185(15) 0.0094(14) 0.0193(16) 0.0004(12) 0.0009(13) 0.0036(12)
C102 0.0334(19) 0.0150(15) 0.0206(17) 0.0059(14) 0.0037(14) 0.0051(13)
C111 0.0149(15) 0.0082(13) 0.0120(15) -0.0016(11) 0.0008(12) 0.0001(11)
C112 0.0165(15) 0.0186(15) 0.0162(16) 0.0014(12) 0.0020(12) 0.0100(13)
C113 0.0142(15) 0.0248(17) 0.0228(17) 0.0020(13) 0.0000(13) 0.0100(14)
C114 0.0127(15) 0.0187(15) 0.0266(18) 0.0000(12) 0.0063(13) 0.0099(14)
C115 0.0211(16) 0.0194(15) 0.0207(17) 0.0024(13) 0.0056(13) 0.0134(13)
C116 0.0137(15) 0.0164(15) 0.0172(16) -0.0004(12) -0.0009(12) 0.0065(13)
C121 0.0120(14) 0.0128(14) 0.0101(14) -0.0038(11) -0.0044(11) 0.0058(11)
C122 0.0187(15) 0.0110(14) 0.0131(15) -0.0009(12) -0.0002(12) 0.0012(12)
C123 0.0178(16) 0.0180(15) 0.0193(16) -0.0005(12) -0.0079(13) 0.0098(13)
C124 0.0224(16) 0.0249(16) 0.0139(16) -0.0070(13) -0.0046(13) 0.0117(13)
C125 0.0154(15) 0.0314(17) 0.0154(16) 0.0008(13) 0.0013(13) 0.0124(14)
C126 0.0131(15) 0.0193(15) 0.0179(16) 0.0002(12) 0.0008(12) 0.0089(13)
C131 0.0163(15) 0.0089(13) 0.0098(14) 0.0025(11) -0.0008(12) 0.0020(11)
C132 0.0168(15) 0.0137(14) 0.0183(16) 0.0026(12) 0.0021(12) 0.0063(12)
C133 0.0237(17) 0.0152(15) 0.0133(15) 0.0036(12) 0.0048(13) 0.0061(12)
C134 0.0275(17) 0.0177(15) 0.0103(15) 0.0035(13) -0.0027(13) 0.0065(12)
C135 0.0170(16) 0.0174(15) 0.0227(17) 0.0005(12) -0.0021(13) 0.0069(13)
C136 0.0153(15) 0.0147(14) 0.0148(15) -0.0005(12) 0.0022(12) 0.0072(12)
C141 0.0130(14) 0.0167(14) 0.0157(15) 0.0040(12) 0.0008(12) 0.0103(12)
C142 0.0155(15) 0.0183(15) 0.0172(16) 0.0014(12) 0.0049(12) 0.0065(13)
C143 0.0150(16) 0.0237(17) 0.0323(19) -0.0007(13) 0.0058(14) 0.0162(15)
C144 0.0188(16) 0.0386(19) 0.0254(18) 0.0105(14) 0.0124(14) 0.0218(16)
C145 0.0210(17) 0.0285(17) 0.0154(16) 0.0092(14) 0.0048(13) 0.0087(14)
C146 0.0165(15) 0.0190(15) 0.0140(15) 0.0034(12) 0.0017(12) 0.0053(13)
Fe2 0.0102(2) 0.01134(19) 0.0103(2) 0.00068(16) 0.00200(16) 0.00533(16)
P21 0.0102(4) 0.0119(4) 0.0109(4) 0.0003(3) 0.0011(3) 0.0049(3)
P22 0.0103(4) 0.0121(4) 0.0109(4) 0.0000(3) 0.0015(3) 0.0046(3)
P23 0.0121(4) 0.0123(4) 0.0111(4) 0.0008(3) 0.0026(3) 0.0050(3)
P24 0.0109(4) 0.0142(4) 0.0117(4) 0.0020(3) 0.0026(3) 0.0063(3)
N21 0.0085(11) 0.0145(12) 0.0100(12) 0.0008(9) 0.0014(9) 0.0038(10)
C21 0.0185(16) 0.0175(15) 0.0146(16) 0.0011(12) 0.0017(12) 0.0054(13)
C22 0.049(2) 0.0244(18) 0.034(2) -0.0040(16) 0.0037(17) 0.0215(16)
N22 0.0079(12) 0.0172(12) 0.0130(13) 0.0006(10) 0.0022(9) 0.0069(10)
C23 0.0130(15) 0.0179(15) 0.0145(15) 0.0007(12) 0.0023(12) 0.0050(13)
C24 0.0359(19) 0.0230(17) 0.0323(19) 0.0049(15) 0.0098(16) 0.0203(15)
N201 0.0093(11) 0.0132(12) 0.0100(12) -0.0002(9) 0.0009(9) 0.0040(10)
C201 0.0145(15) 0.0217(16) 0.0168(16) 0.0053(12) 0.0032(12) 0.0078(13)
C202 0.0205(16) 0.0185(15) 0.0160(16) 0.0053(13) 0.0079(13) 0.0063(13)
N202 0.0107(12) 0.0172(12) 0.0092(12) 0.0020(10) 0.0022(9) 0.0057(10)
C203 0.0203(16) 0.0155(15) 0.0123(15) 0.0054(12) 0.0051(12) 0.0046(12)
C204 0.0157(15) 0.0298(17) 0.0190(17) 0.0068(13) 0.0072(13) 0.0118(14)
C211 0.0079(13) 0.0129(14) 0.0178(15) 0.0001(11) -0.0033(11) 0.0096(12)
C212 0.0125(14) 0.0210(15) 0.0151(15) -0.0005(12) 0.0011(12) 0.0072(13)
C213 0.0145(15) 0.0244(16) 0.0201(17) -0.0016(13) 0.0043(13) 0.0116(14)
C214 0.0134(15) 0.0139(14) 0.0250(17) -0.0026(12) -0.0011(13) 0.0106(13)
C215 0.0133(14) 0.0116(14) 0.0190(16) 0.0015(11) -0.0006(12) 0.0036(12)
C216 0.0122(14) 0.0142(14) 0.0147(15) 0.0003(11) 0.0036(12) 0.0069(12)
C221 0.0111(14) 0.0168(14) 0.0145(15) 0.0008(11) 0.0024(12) 0.0083(12)
C222 0.0146(15) 0.0160(15) 0.0130(15) 0.0005(12) 0.0011(12) 0.0039(12)
C223 0.0187(16) 0.0180(15) 0.0207(17) 0.0004(13) 0.0042(13) 0.0082(13)
C224 0.0177(16) 0.0240(16) 0.0215(17) 0.0032(13) 0.0011(13) 0.0142(14)
C225 0.0165(16) 0.0269(17) 0.0174(16) -0.0030(13) -0.0060(13) 0.0105(14)
C226 0.0160(15) 0.0165(15) 0.0178(16) -0.0028(12) 0.0013(12) 0.0060(13)
C231 0.0156(15) 0.0110(14) 0.0092(14) 0.0034(11) 0.0034(11) 0.0022(11)
C232 0.0137(15) 0.0175(15) 0.0121(15) 0.0015(12) 0.0014(12) 0.0052(12)
C233 0.0225(16) 0.0164(15) 0.0192(16) 0.0028(13) 0.0062(13) 0.0077(13)
C234 0.0305(18) 0.0177(15) 0.0128(16) 0.0043(13) 0.0014(13) 0.0074(13)
C235 0.0245(17) 0.0212(16) 0.0139(16) 0.0018(13) -0.0067(13) 0.0042(13)
C236 0.0169(15) 0.0153(15) 0.0131(15) -0.0029(12) -0.0002(12) 0.0027(12)
C241 0.0131(14) 0.0111(14) 0.0136(15) 0.0001(11) -0.0005(12) 0.0055(12)
C242 0.0176(15) 0.0145(14) 0.0143(15) 0.0011(12) 0.0019(12) 0.0064(12)
C243 0.0183(16) 0.0193(15) 0.0222(17) -0.0013(13) 0.0023(13) 0.0116(13)
C244 0.0236(17) 0.0128(15) 0.0210(17) -0.0031(13) -0.0063(13) 0.0054(13)
C245 0.0199(17) 0.0209(16) 0.0254(18) 0.0020(13) 0.0018(14) 0.0004(14)
C246 0.0185(16) 0.0210(16) 0.0214(17) -0.0036(13) 0.0064(13) 0.0041(14)
C251 0.0130(14) 0.0117(14) 0.0160(15) 0.0010(11) -0.0016(12) 0.0057(12)
C252 0.0154(15) 0.0169(15) 0.0159(16) 0.0002(12) 0.0022(12) 0.0072(12)
C253 0.0267(17) 0.0180(16) 0.0229(17) -0.0033(13) -0.0003(14) 0.0119(14)
C254 0.0328(19) 0.0148(16) 0.0249(18) 0.0001(14) -0.0056(15) 0.0043(14)
C255 0.0268(18) 0.0229(17) 0.0164(17) 0.0056(14) 0.0021(14) 0.0025(14)
C256 0.0192(16) 0.0225(16) 0.0176(16) 0.0020(13) 0.0050(13) 0.0080(13)
C261 0.0140(14) 0.0127(14) 0.0084(14) 0.0017(11) 0.0001(11) 0.0016(11)
C262 0.0144(15) 0.0224(16) 0.0160(16) 0.0026(12) 0.0020(12) 0.0111(13)
C263 0.0227(17) 0.0228(16) 0.0218(17) -0.0002(13) 0.0053(13) 0.0128(14)
C264 0.0281(17) 0.0174(15) 0.0141(16) 0.0024(13) -0.0001(13) 0.0100(13)
C265 0.0179(16) 0.0252(17) 0.0188(17) -0.0013(13) -0.0033(13) 0.0108(14)
C266 0.0186(16) 0.0196(15) 0.0179(16) -0.0020(13) 0.0011(13) 0.0082(13)
C271 0.0070(13) 0.0166(14) 0.0190(16) 0.0026(11) 0.0028(11) 0.0105(12)
C272 0.0202(16) 0.0183(15) 0.0161(16) 0.0048(13) 0.0037(13) 0.0082(13)
C273 0.0220(17) 0.0296(18) 0.0148(16) 0.0005(14) 0.0008(13) 0.0125(14)
C274 0.0172(16) 0.0274(17) 0.0258(18) 0.0024(13) 0.0020(13) 0.0189(15)
C275 0.0178(16) 0.0149(15) 0.0268(18) 0.0035(12) 0.0076(13) 0.0109(13)
C276 0.0132(15) 0.0196(15) 0.0142(15) -0.0009(12) 0.0004(12) 0.0078(13)
C281 0.0101(14) 0.0158(14) 0.0148(15) 0.0025(11) 0.0046(12) 0.0059(12)
C282 0.0133(15) 0.0168(15) 0.0202(16) 0.0015(12) 0.0007(12) 0.0083(13)
C283 0.0167(16) 0.0203(16) 0.0311(19) 0.0043(13) 0.0067(14) 0.0145(14)
C284 0.0127(15) 0.0162(15) 0.0330(19) 0.0006(12) 0.0071(14) 0.0063(14)
C285 0.0111(15) 0.0227(16) 0.0206(17) 0.0031(12) 0.0014(13) 0.0018(13)
C286 0.0139(15) 0.0201(15) 0.0187(16) 0.0043(12) 0.0043(12) 0.0077(13)
Fe3 0.0108(3) 0.0100(3) 0.0105(3) -0.0001(2) 0.0010(2) 0.0048(2)
P31 0.0116(4) 0.0112(3) 0.0110(4) -0.0006(3) 0.0011(3) 0.0045(3)
P32 0.0114(4) 0.0115(3) 0.0116(4) -0.0005(3) 0.0009(3) 0.0051(3)
N31 0.0128(12) 0.0096(12) 0.0160(13) -0.0012(9) -0.0018(10) 0.0062(10)
C31 0.0129(15) 0.0114(14) 0.0192(16) -0.0005(11) -0.0006(12) 0.0065(12)
C32 0.0235(17) 0.0287(17) 0.0203(17) 0.0010(14) 0.0061(14) 0.0157(14)
N301 0.0141(12) 0.0100(11) 0.0122(12) 0.0004(9) -0.0006(10) 0.0037(10)
C301 0.0181(15) 0.0103(14) 0.0162(16) -0.0009(12) 0.0020(12) 0.0031(12)
C302 0.047(2) 0.0147(16) 0.0212(18) 0.0060(15) 0.0004(16) 0.0058(14)
C311 0.0172(15) 0.0120(14) 0.0086(14) -0.0003(12) -0.0015(12) 0.0025(11)
C312 0.0159(15) 0.0177(15) 0.0142(15) -0.0020(12) 0.0002(12) 0.0073(12)
C313 0.0159(16) 0.0217(16) 0.0224(17) 0.0013(13) -0.0009(13) 0.0088(14)
C314 0.0277(17) 0.0157(15) 0.0183(16) 0.0036(13) -0.0044(13) 0.0089(13)
C315 0.0274(17) 0.0163(15) 0.0175(16) 0.0032(13) 0.0074(13) 0.0085(13)
C316 0.0196(16) 0.0148(15) 0.0182(16) 0.0035(12) 0.0060(13) 0.0072(13)
C321 0.0125(14) 0.0161(14) 0.0147(15) 0.0034(12) 0.0014(12) 0.0091(12)
C322 0.0177(15) 0.0151(15) 0.0159(16) 0.0002(12) 0.0023(12) 0.0046(12)
C323 0.0174(16) 0.0257(17) 0.0260(18) -0.0047(13) 0.0010(14) 0.0127(14)
C324 0.0154(16) 0.0351(19) 0.0266(18) 0.0009(14) 0.0081(14) 0.0184(16)
C325 0.0179(16) 0.0377(19) 0.0153(16) 0.0038(14) 0.0049(13) 0.0077(15)
C326 0.0168(16) 0.0202(16) 0.0159(16) -0.0030(12) -0.0002(13) 0.0044(13)
C331 0.0143(14) 0.0077(13) 0.0145(15) -0.0002(11) 0.0024(12) 0.0025(11)
C332 0.0151(15) 0.0160(15) 0.0172(16) 0.0004(12) -0.0020(12) 0.0064(13)
C333 0.0229(16) 0.0167(15) 0.0198(16) 0.0003(13) 0.0047(13) 0.0103(13)
C334 0.0146(15) 0.0159(15) 0.0294(18) 0.0000(12) 0.0066(13) 0.0103(14)
C335 0.0117(15) 0.0206(16) 0.0218(17) -0.0016(12) -0.0025(13) 0.0066(13)
C336 0.0174(15) 0.0198(15) 0.0163(16) 0.0009(12) 0.0002(13) 0.0081(13)
C341 0.0127(14) 0.0136(14) 0.0133(15) -0.0054(11) -0.0025(12) 0.0069(12)
C342 0.0169(15) 0.0165(15) 0.0166(16) -0.0011(12) -0.0008(12) 0.0033(13)
C343 0.0273(18) 0.0169(15) 0.0205(17) -0.0025(13) -0.0108(14) 0.0082(13)
C344 0.039(2) 0.0221(17) 0.0151(17) -0.0074(15) -0.0047(14) 0.0111(14)
C345 0.0273(18) 0.0249(17) 0.0165(17) -0.0037(14) 0.0044(14) 0.0080(14)
C346 0.0137(15) 0.0201(15) 0.0169(16) -0.0022(12) -0.0003(12) 0.0098(13)
Fe4 0.0196(2) 0.0150(2) 0.0156(2) 0.00046(17) 0.00424(18) 0.00618(18)
Br41 0.02573(17) 0.01523(15) 0.01923(16) 0.00135(12) 0.00420(13) 0.00777(12)
Br42 0.02170(17) 0.03379(18) 0.02361(17) -0.00469(14) 0.00257(13) 0.01754(15)
Br43 0.02348(17) 0.03017(18) 0.02137(17) -0.00340(14) -0.00050(13) 0.01365(14)
Br44 0.0464(2) 0.02217(17) 0.02545(19) 0.01064(15) 0.01292(16) 0.00312(15)
Fe5 0.0157(2) 0.0174(2) 0.0149(2) -0.00073(17) 0.00152(17) 0.00711(18)
Br51 0.01698(15) 0.01555(14) 0.01768(16) 0.00025(12) 0.00260(12) 0.00655(12)
Br52 0.01755(16) 0.03281(18) 0.01856(16) -0.00492(13) 0.00183(13) 0.01293(14)
Br53 0.02957(18) 0.01813(15) 0.02158(17) 0.00578(13) 0.00572(14) 0.00496(13)
Br54 0.01952(16) 0.03858(19) 0.02197(17) -0.00576(14) -0.00288(13) 0.01876(15)

loop_
_atom_type_symbol
_atom_type_description
_atom_type_scat_dispersion_real
_atom_type_scat_dispersion_imag
_atom_type_scat_source
C C 0.0033 0.0016 'International Tables Vol C Tables 4.2.6.8 and 6.1.1.4'
H H 0.0000 0.0000 'International Tables Vol C Tables 4.2.6.8 and 6.1.1.4'
N N 0.0061 0.0033 'International Tables Vol C Tables 4.2.6.8 and 6.1.1.4'
P P 0.1023 0.0942 'International Tables Vol C Tables 4.2.6.8 and 6.1.1.4'
Fe Fe 0.3463 0.8444 'International Tables Vol C Tables 4.2.6.8 and 6.1.1.4'
Br Br -0.2901 2.4595 'International Tables Vol C Tables 4.2.6.8 and 6.1.1.4'

loop_
_geom_angle_atom_site_label_1
_geom_angle_atom_site_label_2
_geom_angle_atom_site_label_3
_geom_angle_site_symmetry_1
_geom_angle_site_symmetry_3
_geom_angle
N11 Fe1 N11 2_556 . 180.0000(10)
N11 Fe1 P11 2_556 . 89.05(6)
N11 Fe1 P11 . . 90.95(6)
N11 Fe1 P11 2_556 2_556 90.95(6)
N11 Fe1 P11 . 2_556 89.05(6)
P11 Fe1 P11 . 2_556 180.00(3)
N11 Fe1 P12 2_556 . 87.31(7)
N11 Fe1 P12 . . 92.69(7)
P11 Fe1 P12 . . 70.82(3)
P11 Fe1 P12 2_556 . 109.18(3)
N11 Fe1 P12 2_556 2_556 92.69(7)
N11 Fe1 P12 . 2_556 87.31(7)
P11 Fe1 P12 . 2_556 109.18(3)
P11 Fe1 P12 2_556 2_556 70.82(3)
P12 Fe1 P12 . 2_556 180.0000(10)
N101 P11 C111 . . 105.46(12)
N101 P11 C121 . . 109.35(12)
C111 P11 C121 . . 106.96(12)
N101 P11 Fe1 . . 94.42(8)
C111 P11 Fe1 . . 124.95(9)
C121 P11 Fe1 . . 113.83(9)
N101 P12 C141 . . 110.11(12)
N101 P12 C131 . . 110.15(11)
C141 P12 C131 . . 103.43(12)
N101 P12 Fe1 . . 92.84(8)
C141 P12 Fe1 . . 117.03(9)
C131 P12 Fe1 . . 122.62(9)
C11 N11 Fe1 . . 171.8(2)
N11 C11 C12 . . 178.3(3)
C11 C12 H12A . . 109.5
C11 C12 H12B . . 109.5
H12A C12 H12B . . 109.5
C11 C12 H12C . . 109.5
H12A C12 H12C . . 109.5
H12B C12 H12C . . 109.5
C101 N101 P11 . . 125.24(17)
C101 N101 P12 . . 133.48(18)
P11 N101 P12 . . 100.82(11)
N101 C101 C102 . . 114.1(2)
N101 C101 H10A . . 108.7
C102 C101 H10A . . 108.7
N101 C101 H10B . . 108.7
C102 C101 H10B . . 108.7
H10A C101 H10B . . 107.6
C101 C102 H10C . . 109.5
C101 C102 H10D . . 109.5
H10C C102 H10D . . 109.5
C101 C102 H10E . . 109.5
H10C C102 H10E . . 109.5
H10D C102 H10E . . 109.5
C116 C111 C112 . . 118.3(3)
C116 C111 P11 . . 119.4(2)
C112 C111 P11 . . 122.2(2)
C113 C112 C111 . . 120.6(3)
C113 C112 H112 . . 119.7
C111 C112 H112 . . 119.7
C114 C113 C112 . . 119.7(3)
C114 C113 H113 . . 120.2
C112 C113 H113 . . 120.2
C113 C114 C115 . . 120.5(3)
C113 C114 H114 . . 119.7
C115 C114 H114 . . 119.7
C116 C115 C114 . . 119.7(3)
C116 C115 H115 . . 120.1
C114 C115 H115 . . 120.1
C115 C116 C111 . . 121.1(3)
C115 C116 H116 . . 119.5
C111 C116 H116 . . 119.5
C126 C121 C122 . . 119.3(2)
C126 C121 P11 . . 121.4(2)
C122 C121 P11 . . 118.5(2)
C123 C122 C121 . . 120.3(3)
C123 C122 H122 . . 119.9
C121 C122 H122 . . 119.9
C122 C123 C124 . . 120.3(3)
C122 C123 H123 . . 119.9
C124 C123 H123 . . 119.9
C125 C124 C123 . . 119.6(3)
C125 C124 H124 . . 120.2
C123 C124 H124 . . 120.2
C124 C125 C126 . . 120.5(3)
C124 C125 H125 . . 119.8
C126 C125 H125 . . 119.8
C121 C126 C125 . . 120.0(3)
C121 C126 H126 . . 120.0
C125 C126 H126 . . 120.0
C136 C131 C132 . . 118.3(2)
C136 C131 P12 . . 121.3(2)
C132 C131 P12 . . 119.9(2)
C133 C132 C131 . . 120.8(3)
C133 C132 H132 . . 119.6
C131 C132 H132 . . 119.6
C132 C133 C134 . . 120.4(3)
C132 C133 H133 . . 119.8
C134 C133 H133 . . 119.8
C133 C134 C135 . . 119.7(3)
C133 C134 H134 . . 120.2
C135 C134 H134 . . 120.2
C134 C135 C136 . . 120.4(3)
C134 C135 H135 . . 119.8
C136 C135 H135 . . 119.8
C131 C136 C135 . . 120.4(3)
C131 C136 H136 . . 119.8
C135 C136 H136 . . 119.8
C146 C141 C142 . . 118.5(3)
C146 C141 P12 . . 123.5(2)
C142 C141 P12 . . 118.0(2)
C143 C142 C141 . . 120.6(3)
C143 C142 H142 . . 119.7
C141 C142 H142 . . 119.7
C142 C143 C144 . . 120.2(3)
C142 C143 H143 . . 119.9
C144 C143 H143 . . 119.9
C145 C144 C143 . . 119.6(3)
C145 C144 H144 . . 120.2
C143 C144 H144 . . 120.2
C144 C145 C146 . . 120.4(3)
C144 C145 H145 . . 119.8
C146 C145 H145 . . 119.8
C145 C146 C141 . . 120.7(3)
C145 C146 H146 . . 119.6
C141 C146 H146 . . 119.6
N22 Fe2 N21 . . 179.12(9)
N22 Fe2 P21 . . 89.60(7)
N21 Fe2 P21 . . 89.53(7)
N22 Fe2 P24 . . 90.39(7)
N21 Fe2 P24 . . 90.49(7)
P21 Fe2 P24 . . 179.79(4)
N22 Fe2 P23 . . 85.89(7)
N21 Fe2 P23 . . 94.35(7)
P21 Fe2 P23 . . 108.97(3)
P24 Fe2 P23 . . 70.82(3)
N22 Fe2 P22 . . 91.34(7)
N21 Fe2 P22 . . 88.42(7)
P21 Fe2 P22 . . 70.85(3)
P24 Fe2 P22 . . 109.36(3)
P23 Fe2 P22 . . 177.23(3)
N201 P21 C221 . . 104.76(12)
N201 P21 C211 . . 107.95(12)
C221 P21 C211 . . 107.53(12)
N201 P21 Fe2 . . 94.40(8)
C221 P21 Fe2 . . 121.62(9)
C211 P21 Fe2 . . 117.96(9)
N201 P22 C231 . . 106.64(12)
N201 P22 C241 . . 109.74(11)
C231 P22 C241 . . 104.20(12)
N201 P22 Fe2 . . 93.20(8)
C231 P22 Fe2 . . 119.35(9)
C241 P22 Fe2 . . 122.05(9)
N202 P23 C251 . . 105.73(12)
N202 P23 C261 . . 108.43(12)
C251 P23 C261 . . 101.65(12)
N202 P23 Fe2 . . 93.13(8)
C251 P23 Fe2 . . 129.41(10)
C261 P23 Fe2 . . 116.33(9)
N202 P23 P24 . . 39.16(7)
C251 P23 P24 . . 123.81(9)
C261 P23 P24 . . 127.22(9)
Fe2 P23 P24 . . 54.38(2)
N202 P24 C271 . . 110.43(12)
N202 P24 C281 . . 106.44(12)
C271 P24 C281 . . 108.10(12)
N202 P24 Fe2 . . 93.71(8)
C271 P24 Fe2 . . 115.17(9)
C281 P24 Fe2 . . 121.39(9)
N202 P24 P23 . . 39.33(7)
C271 P24 P23 . . 118.72(9)
C281 P24 P23 . . 128.81(9)
Fe2 P24 P23 . . 54.80(2)
C21 N21 Fe2 . . 176.5(2)
N21 C21 C22 . . 178.2(3)
C21 C22 H22A . . 109.5
C21 C22 H22B . . 109.5
H22A C22 H22B . . 109.5
C21 C22 H22C . . 109.5
H22A C22 H22C . . 109.5
H22B C22 H22C . . 109.5
C23 N22 Fe2 . . 176.1(2)
N22 C23 C24 . . 179.4(3)
C23 C24 H24A . . 109.5
C23 C24 H24B . . 109.5
H24A C24 H24B . . 109.5
C23 C24 H24C . . 109.5
H24A C24 H24C . . 109.5
H24B C24 H24C . . 109.5
C201 N201 P21 . . 125.14(17)
C201 N201 P22 . . 130.45(18)
P21 N201 P22 . . 101.49(12)
N201 C201 C202 . . 115.0(2)
N201 C201 H20A . . 108.5
C202 C201 H20A . . 108.5
N201 C201 H20B . . 108.5
C202 C201 H20B . . 108.5
H20A C201 H20B . . 107.5
C201 C202 H20C . . 109.5
C201 C202 H20D . . 109.5
H20C C202 H20D . . 109.5
C201 C202 H20E . . 109.5
H20C C202 H20E . . 109.5
H20D C202 H20E . . 109.5
C203 N202 P24 . . 130.88(17)
C203 N202 P23 . . 125.86(17)
P24 N202 P23 . . 101.52(12)
N202 C203 C204 . . 114.4(2)
N202 C203 H20F . . 108.7
C204 C203 H20F . . 108.7
N202 C203 H20G . . 108.7
C204 C203 H20G . . 108.7
H20F C203 H20G . . 107.6
C203 C204 H20H . . 109.5
C203 C204 H20I . . 109.5
H20H C204 H20I . . 109.5
C203 C204 H20J . . 109.5
H20H C204 H20J . . 109.5
H20I C204 H20J . . 109.5
C216 C211 C212 . . 118.9(2)
C216 C211 P21 . . 119.0(2)
C212 C211 P21 . . 121.7(2)
C213 C212 C211 . . 120.2(3)
C213 C212 H212 . . 119.9
C211 C212 H212 . . 119.9
C212 C213 C214 . . 120.3(3)
C212 C213 H213 . . 119.9
C214 C213 H213 . . 119.9
C215 C214 C213 . . 120.0(3)
C215 C214 H214 . . 120.0
C213 C214 H214 . . 120.0
C216 C215 C214 . . 119.8(3)
C216 C215 H215 . . 120.1
C214 C215 H215 . . 120.1
C215 C216 C211 . . 120.9(3)
C215 C216 H216 . . 119.6
C211 C216 H216 . . 119.6
C226 C221 C222 . . 118.5(3)
C226 C221 P21 . . 122.6(2)
C222 C221 P21 . . 118.8(2)
C223 C222 C221 . . 120.4(3)
C223 C222 H222 . . 119.8
C221 C222 H222 . . 119.8
C222 C223 C224 . . 120.1(3)
C222 C223 H223 . . 119.9
C224 C223 H223 . . 119.9
C225 C224 C223 . . 119.8(3)
C225 C224 H224 . . 120.1
C223 C224 H224 . . 120.1
C224 C225 C226 . . 120.4(3)
C224 C225 H225 . . 119.8
C226 C225 H225 . . 119.8
C225 C226 C221 . . 120.7(3)
C225 C226 H226 . . 119.6
C221 C226 H226 . . 119.7
C232 C231 C236 . . 118.6(3)
C232 C231 P22 . . 121.3(2)
C236 C231 P22 . . 119.5(2)
C233 C232 C231 . . 121.2(3)
C233 C232 H232 . . 119.4
C231 C232 H232 . . 119.4
C232 C233 C234 . . 119.4(3)
C232 C233 H233 . . 120.3
C234 C233 H233 . . 120.3
C235 C234 C233 . . 119.7(3)
C235 C234 H234 . . 120.2
C233 C234 H234 . . 120.2
C236 C235 C234 . . 120.9(3)
C236 C235 H235 . . 119.5
C234 C235 H235 . . 119.5
C235 C236 C231 . . 120.2(3)
C235 C236 H236 . . 119.9
C231 C236 H236 . . 119.9
C242 C241 C246 . . 117.7(2)
C242 C241 P22 . . 118.5(2)
C246 C241 P22 . . 123.7(2)
C243 C242 C241 . . 121.1(3)
C243 C242 H242 . . 119.4
C241 C242 H242 . . 119.4
C244 C243 C242 . . 120.2(3)
C244 C243 H243 . . 119.9
C242 C243 H243 . . 119.9
C243 C244 C245 . . 119.8(3)
C243 C244 H244 . . 120.1
C245 C244 H244 . . 120.1
C246 C245 C244 . . 119.5(3)
C246 C245 H245 . . 120.3
C244 C245 H245 . . 120.3
C245 C246 C241 . . 121.6(3)
C245 C246 H246 . . 119.2
C241 C246 H246 . . 119.2
C252 C251 C256 . . 118.3(3)
C252 C251 P23 . . 122.4(2)
C256 C251 P23 . . 119.2(2)
C251 C252 C253 . . 120.7(3)
C251 C252 H252 . . 119.6
C253 C252 H252 . . 119.6
C254 C253 C252 . . 120.0(3)
C254 C253 H253 . . 120.0
C252 C253 H253 . . 120.0
C253 C254 C255 . . 120.2(3)
C253 C254 H254 . . 119.9
C255 C254 H254 . . 119.9
C254 C255 C256 . . 119.7(3)
C254 C255 H255 . . 120.1
C256 C255 H255 . . 120.1
C255 C256 C251 . . 120.8(3)
C255 C256 H256 . . 119.6
C251 C256 H256 . . 119.6
C262 C261 C266 . . 119.5(3)
C262 C261 P23 . . 123.6(2)
C266 C261 P23 . . 116.7(2)
C261 C262 C263 . . 120.0(3)
C261 C262 H262 . . 120.0
C263 C262 H262 . . 120.0
C264 C263 C262 . . 120.3(3)
C264 C263 H263 . . 119.9
C262 C263 H263 . . 119.9
C263 C264 C265 . . 120.0(3)
C263 C264 H264 . . 120.0
C265 C264 H264 . . 120.0
C266 C265 C264 . . 119.9(3)
C266 C265 H265 . . 120.1
C264 C265 H265 . . 120.1
C265 C266 C261 . . 120.4(3)
C265 C266 H266 . . 119.8
C261 C266 H266 . . 119.8
C272 C271 C276 . . 118.6(2)
C272 C271 P24 . . 120.1(2)
C276 C271 P24 . . 121.0(2)
C273 C272 C271 . . 120.8(3)
C273 C272 H272 . . 119.6
C271 C272 H272 . . 119.6
C274 C273 C272 . . 120.3(3)
C274 C273 H273 . . 119.9
C272 C273 H273 . . 119.9
C273 C274 C275 . . 119.5(3)
C273 C274 H274 . . 120.3
C275 C274 H274 . . 120.3
C276 C275 C274 . . 120.5(3)
C276 C275 H275 . . 119.7
C274 C275 H275 . . 119.7
C275 C276 C271 . . 120.2(3)
C275 C276 H276 . . 119.9
C271 C276 H276 . . 119.9
C286 C281 C282 . . 118.5(3)
C286 C281 P24 . . 122.8(2)
C282 C281 P24 . . 118.2(2)
C283 C282 C281 . . 120.7(3)
C283 C282 H282 . . 119.6
C281 C282 H282 . . 119.6
C282 C283 C284 . . 120.4(3)
C282 C283 H283 . . 119.8
C284 C283 H283 . . 119.8
C285 C284 C283 . . 119.2(3)
C285 C284 H284 . . 120.4
C283 C284 H284 . . 120.4
C286 C285 C284 . . 120.9(3)
C286 C285 H285 . . 119.5
C284 C285 H285 . . 119.5
C285 C286 C281 . . 120.3(3)
C285 C286 H286 . . 119.9
C281 C286 H286 . . 119.9
N31 Fe3 N31 2_566 . 180.0000(10)
N31 Fe3 P32 2_566 . 88.21(7)
N31 Fe3 P32 . . 91.79(7)
N31 Fe3 P32 2_566 2_566 91.79(7)
N31 Fe3 P32 . 2_566 88.21(7)
P32 Fe3 P32 . 2_566 180.00(3)
N31 Fe3 P31 2_566 . 86.52(7)
N31 Fe3 P31 . . 93.48(7)
P32 Fe3 P31 . . 70.96(3)
P32 Fe3 P31 2_566 . 109.04(3)
N31 Fe3 P31 2_566 2_566 93.48(7)
N31 Fe3 P31 . 2_566 86.52(7)
P32 Fe3 P31 . 2_566 109.04(3)
P32 Fe3 P31 2_566 2_566 70.96(3)
P31 Fe3 P31 . 2_566 180.00(4)
N301 P31 C321 . . 110.51(12)
N301 P31 C311 . . 109.44(11)
C321 P31 C311 . . 102.30(12)
N301 P31 Fe3 . . 92.83(8)
C321 P31 Fe3 . . 115.69(9)
C311 P31 Fe3 . . 125.43(9)
N301 P32 C341 . . 109.48(12)
N301 P32 C331 . . 106.19(11)
C341 P32 C331 . . 105.83(12)
N301 P32 Fe3 . . 94.06(8)
C341 P32 Fe3 . . 113.76(9)
C331 P32 Fe3 . . 125.85(9)
C331 P32 P31 . . 130.73(9)
Fe3 P32 P31 . . 55.03(2)
C31 N31 Fe3 . . 171.2(2)
N31 C31 C32 . . 179.3(3)
C31 C32 H32A . . 109.5
C31 C32 H32B . . 109.5
H32A C32 H32B . . 109.5
C31 C32 H32C . . 109.5
H32A C32 H32C . . 109.5
H32B C32 H32C . . 109.5
C301 N301 P32 . . 125.11(18)
C301 N301 P31 . . 133.09(18)
P32 N301 P31 . . 101.56(11)
N301 C301 C302 . . 114.1(2)
N301 C301 H30A . . 108.7
C302 C301 H30A . . 108.7
N301 C301 H30B . . 108.7
C302 C301 H30B . . 108.7
H30A C301 H30B . . 107.6
C301 C302 H30C . . 109.5
C301 C302 H30D . . 109.5
H30C C302 H30D . . 109.5
C301 C302 H30E . . 109.5
H30C C302 H30E . . 109.5
H30D C302 H30E . . 109.5
C312 C311 C316 . . 118.4(2)
C312 C311 P31 . . 121.4(2)
C316 C311 P31 . . 120.0(2)
C313 C312 C311 . . 120.6(3)
C313 C312 H312 . . 119.7
C311 C312 H312 . . 119.7
C314 C313 C312 . . 120.3(3)
C314 C313 H313 . . 119.9
C312 C313 H313 . . 119.9
C313 C314 C315 . . 119.8(3)
C313 C314 H314 . . 120.1
C315 C314 H314 . . 120.1
C316 C315 C314 . . 119.8(3)
C316 C315 H315 . . 120.1
C314 C315 H315 . . 120.1
C315 C316 C311 . . 121.1(3)
C315 C316 H316 . . 119.5
C311 C316 H316 . . 119.5
C326 C321 C322 . . 118.4(3)
C326 C321 P31 . . 124.2(2)
C322 C321 P31 . . 117.3(2)
C323 C322 C321 . . 120.8(3)
C323 C322 H322 . . 119.6
C321 C322 H322 . . 119.6
C322 C323 C324 . . 120.0(3)
C322 C323 H323 . . 120.0
C324 C323 H323 . . 120.0
C325 C324 C323 . . 119.8(3)
C325 C324 H324 . . 120.1
C323 C324 H324 . . 120.1
C324 C325 C326 . . 120.2(3)
C324 C325 H325 . . 119.9
C326 C325 H325 . . 119.9
C321 C326 C325 . . 120.8(3)
C321 C326 H326 . . 119.6
C325 C326 H326 . . 119.6
C336 C331 C332 . . 118.4(3)
C336 C331 P32 . . 122.0(2)
C332 C331 P32 . . 119.5(2)
C333 C332 C331 . . 120.9(3)
C333 C332 H332 . . 119.5
C331 C332 H332 . . 119.5
C332 C333 C334 . . 119.7(3)
C332 C333 H333 . . 120.1
C334 C333 H333 . . 120.1
C335 C334 C333 . . 120.4(3)
C335 C334 H334 . . 119.8
C333 C334 H334 . . 119.8
C334 C335 C336 . . 120.1(3)
C334 C335 H335 . . 119.9
C336 C335 H335 . . 119.9
C335 C336 C331 . . 120.4(3)
C335 C336 H336 . . 119.8
C331 C336 H336 . . 119.8
C346 C341 C342 . . 119.4(3)
C346 C341 P32 . . 121.5(2)
C342 C341 P32 . . 118.4(2)
C343 C342 C341 . . 120.1(3)
C343 C342 H342 . . 119.9
C341 C342 H342 . . 119.9
C344 C343 C342 . . 120.1(3)
C344 C343 H343 . . 119.9
C342 C343 H343 . . 119.9
C345 C344 C343 . . 120.0(3)
C345 C344 H344 . . 120.0
C343 C344 H344 . . 120.0
C344 C345 C346 . . 120.7(3)
C344 C345 H345 . . 119.6
C346 C345 H345 . . 119.6
C345 C346 C341 . . 119.6(3)
C345 C346 H346 . . 120.2
C341 C346 H346 . . 120.2
Br44 Fe4 Br41 . . 112.36(2)
Br44 Fe4 Br42 . . 108.159(19)
Br41 Fe4 Br42 . . 103.198(18)
Br44 Fe4 Br43 . . 107.70(2)
Br41 Fe4 Br43 . . 107.016(18)
Br42 Fe4 Br43 . . 118.46(2)
Br53 Fe5 Br52 . . 106.989(18)
Br53 Fe5 Br51 . . 109.886(19)
Br52 Fe5 Br51 . . 106.833(18)
Br53 Fe5 Br54 . . 110.360(19)
Br52 Fe5 Br54 . . 116.388(19)
Br51 Fe5 Br54 . . 106.252(18)

loop_
_geom_bond_atom_site_label_1
_geom_bond_atom_site_label_2
_geom_bond_site_symmetry_2
_geom_bond_distance
Fe1 N11 2_556 1.906(2)
Fe1 N11 . 1.906(2)
Fe1 P11 . 2.2499(7)
Fe1 P11 2_556 2.2499(7)
Fe1 P12 . 2.2870(7)
Fe1 P12 2_556 2.2870(7)
P11 N101 . 1.701(2)
P11 C111 . 1.818(3)
P11 C121 . 1.826(3)
P12 N101 . 1.711(2)
P12 C141 . 1.818(3)
P12 C131 . 1.821(3)
N11 C11 . 1.143(3)
C11 C12 . 1.449(4)
C12 H12A . 0.9600
C12 H12B . 0.9600
C12 H12C . 0.9600
N101 C101 . 1.492(3)
C101 C102 . 1.501(4)
C101 H10A . 0.9700
C101 H10B . 0.9700
C102 H10C . 0.9600
C102 H10D . 0.9600
C102 H10E . 0.9600
C111 C116 . 1.398(4)
C111 C112 . 1.401(4)
C112 C113 . 1.389(4)
C112 H112 . 0.9300
C113 C114 . 1.383(4)
C113 H113 . 0.9300
C114 C115 . 1.385(4)
C114 H114 . 0.9300
C115 C116 . 1.379(4)
C115 H115 . 0.9300
C116 H116 . 0.9300
C121 C126 . 1.387(4)
C121 C122 . 1.400(4)
C122 C123 . 1.381(4)
C122 H122 . 0.9300
C123 C124 . 1.390(4)
C123 H123 . 0.9300
C124 C125 . 1.381(4)
C124 H124 . 0.9300
C125 C126 . 1.393(4)
C125 H125 . 0.9300
C126 H126 . 0.9300
C131 C136 . 1.393(4)
C131 C132 . 1.406(4)
C132 C133 . 1.381(4)
C132 H132 . 0.9300
C133 C134 . 1.382(4)
C133 H133 . 0.9300
C134 C135 . 1.383(4)
C134 H134 . 0.9300
C135 C136 . 1.398(4)
C135 H135 . 0.9300
C136 H136 . 0.9300
C141 C146 . 1.391(4)
C141 C142 . 1.405(4)
C142 C143 . 1.381(4)
C142 H142 . 0.9300
C143 C144 . 1.393(4)
C143 H143 . 0.9300
C144 C145 . 1.383(4)
C144 H144 . 0.9300
C145 C146 . 1.389(4)
C145 H145 . 0.9300
C146 H146 . 0.9300
Fe2 N22 . 1.902(2)
Fe2 N21 . 1.906(2)
Fe2 P21 . 2.2547(8)
Fe2 P24 . 2.2687(8)
Fe2 P23 . 2.2805(8)
Fe2 P22 . 2.2842(8)
P21 N201 . 1.696(2)
P21 C221 . 1.810(3)
P21 C211 . 1.825(3)
P21 P22 . 2.6311(10)
P22 N201 . 1.702(2)
P22 C231 . 1.815(3)
P22 C241 . 1.824(3)
P23 N202 . 1.705(2)
P23 C251 . 1.824(3)
P23 C261 . 1.825(3)
P23 P24 . 2.6360(10)
P24 N202 . 1.699(2)
P24 C271 . 1.817(3)
P24 C281 . 1.826(3)
N21 C21 . 1.131(3)
C21 C22 . 1.464(4)
C22 H22A . 0.9600
C22 H22B . 0.9600
C22 H22C . 0.9600
N22 C23 . 1.136(3)
C23 C24 . 1.461(4)
C24 H24A . 0.9600
C24 H24B . 0.9600
C24 H24C . 0.9600
N201 C201 . 1.484(3)
C201 C202 . 1.520(4)
C201 H20A . 0.9700
C201 H20B . 0.9700
C202 H20C . 0.9600
C202 H20D . 0.9600
C202 H20E . 0.9600
N202 C203 . 1.495(3)
C203 C204 . 1.512(4)
C203 H20F . 0.9700
C203 H20G . 0.9700
C204 H20H . 0.9600
C204 H20I . 0.9600
C204 H20J . 0.9600
C211 C216 . 1.393(4)
C211 C212 . 1.399(4)
C212 C213 . 1.383(4)
C212 H212 . 0.9300
C213 C214 . 1.390(4)
C213 H213 . 0.9300
C214 C215 . 1.385(4)
C214 H214 . 0.9300
C215 C216 . 1.384(4)
C215 H215 . 0.9300
C216 H216 . 0.9300
C221 C226 . 1.394(4)
C221 C222 . 1.405(4)
C222 C223 . 1.384(4)
C222 H222 . 0.9300
C223 C224 . 1.393(4)
C223 H223 . 0.9300
C224 C225 . 1.377(4)
C224 H224 . 0.9300
C225 C226 . 1.386(4)
C225 H225 . 0.9300
C226 H226 . 0.9300
C231 C232 . 1.391(4)
C231 C236 . 1.397(4)
C232 C233 . 1.388(4)
C232 H232 . 0.9300
C233 C234 . 1.392(4)
C233 H233 . 0.9300
C234 C235 . 1.381(4)
C234 H234 . 0.9300
C235 C236 . 1.379(4)
C235 H235 . 0.9300
C236 H236 . 0.9300
C241 C242 . 1.390(4)
C241 C246 . 1.397(4)
C242 C243 . 1.386(4)
C242 H242 . 0.9300
C243 C244 . 1.383(4)
C243 H243 . 0.9300
C244 C245 . 1.389(4)
C244 H244 . 0.9300
C245 C246 . 1.385(4)
C245 H245 . 0.9300
C246 H246 . 0.9300
C251 C252 . 1.388(4)
C251 C256 . 1.403(4)
C252 C253 . 1.388(4)
C252 H252 . 0.9300
C253 C254 . 1.380(4)
C253 H253 . 0.9300
C254 C255 . 1.382(4)
C254 H254 . 0.9300
C255 C256 . 1.384(4)
C255 H255 . 0.9300
C256 H256 . 0.9300
C261 C262 . 1.385(4)
C261 C266 . 1.396(4)
C262 C263 . 1.394(4)
C262 H262 . 0.9300
C263 C264 . 1.384(4)
C263 H263 . 0.9300
C264 C265 . 1.387(4)
C264 H264 . 0.9300
C265 C266 . 1.386(4)
C265 H265 . 0.9300
C266 H266 . 0.9300
C271 C272 . 1.391(4)
C271 C276 . 1.403(4)
C272 C273 . 1.387(4)
C272 H272 . 0.9300
C273 C274 . 1.382(4)
C273 H273 . 0.9300
C274 C275 . 1.391(4)
C274 H274 . 0.9300
C275 C276 . 1.383(4)
C275 H275 . 0.9300
C276 H276 . 0.9300
C281 C286 . 1.400(4)
C281 C282 . 1.400(4)
C282 C283 . 1.388(4)
C282 H282 . 0.9300
C283 C284 . 1.388(4)
C283 H283 . 0.9300
C284 C285 . 1.388(4)
C284 H284 . 0.9300
C285 C286 . 1.386(4)
C285 H285 . 0.9300
C286 H286 . 0.9300
Fe3 N31 2_566 1.908(2)
Fe3 N31 . 1.908(2)
Fe3 P32 . 2.2588(7)
Fe3 P32 2_566 2.2588(7)
Fe3 P31 . 2.2877(7)
Fe3 P31 2_566 2.2877(7)
P31 N301 . 1.707(2)
P31 C321 . 1.819(3)
P31 C311 . 1.827(3)
P31 P32 . 2.6389(10)
P32 N301 . 1.699(2)
P32 C341 . 1.818(3)
P32 C331 . 1.820(3)
N31 C31 . 1.142(3)
C31 C32 . 1.452(4)
C32 H32A . 0.9600
C32 H32B . 0.9600
C32 H32C . 0.9600
N301 C301 . 1.491(3)
C301 C302 . 1.493(4)
C301 H30A . 0.9700
C301 H30B . 0.9700
C302 H30C . 0.9600
C302 H30D . 0.9600
C302 H30E . 0.9600
C311 C312 . 1.395(4)
C311 C316 . 1.398(4)
C312 C313 . 1.393(4)
C312 H312 . 0.9300
C313 C314 . 1.380(4)
C313 H313 . 0.9300
C314 C315 . 1.396(4)
C314 H314 . 0.9300
C315 C316 . 1.383(4)
C315 H315 . 0.9300
C316 H316 . 0.9300
C321 C326 . 1.387(4)
C321 C322 . 1.397(4)
C322 C323 . 1.386(4)
C322 H322 . 0.9300
C323 C324 . 1.389(4)
C323 H323 . 0.9300
C324 C325 . 1.377(4)
C324 H324 . 0.9300
C325 C326 . 1.392(4)
C325 H325 . 0.9300
C326 H326 . 0.9300
C331 C336 . 1.400(4)
C331 C332 . 1.401(4)
C332 C333 . 1.381(4)
C332 H332 . 0.9300
C333 C334 . 1.387(4)
C333 H333 . 0.9300
C334 C335 . 1.379(4)
C334 H334 . 0.9300
C335 C336 . 1.389(4)
C335 H335 . 0.9300
C336 H336 . 0.9300
C341 C346 . 1.396(4)
C341 C342 . 1.399(4)
C342 C343 . 1.388(4)
C342 H342 . 0.9300
C343 C344 . 1.386(4)
C343 H343 . 0.9300
C344 C345 . 1.377(4)
C344 H344 . 0.9300
C345 C346 . 1.391(4)
C345 H345 . 0.9300
C346 H346 . 0.9300
Fe4 Br44 . 2.4348(5)
Fe4 Br41 . 2.4583(5)
Fe4 Br42 . 2.4701(5)
Fe4 Br43 . 2.4948(5)
Fe5 Br53 . 2.4485(5)
Fe5 Br52 . 2.4614(5)
Fe5 Br51 . 2.4716(5)
Fe5 Br54 . 2.4805(5)

loop_
_geom_hbond_atom_site_label_D
_geom_hbond_atom_site_label_H
_geom_hbond_atom_site_label_A
_geom_hbond_site_symmetry_A
_geom_hbond_distance_DH
_geom_hbond_distance_HA
_geom_hbond_distance_DA
_geom_hbond_angle_DHA
C32 H32B Br42 2_566 0.96 2.80 3.718(3) 160.0
C315 H315 Br42 2_566 0.93 2.93 3.746(3) 147.4
C276 H276 Br44 . 0.93 2.93 3.607(3) 131.2
C202 H20E Br41 2_665 0.96 2.83 3.741(3) 158.6
C225 H225 Br51 1_655 0.93 2.77 3.658(3) 159.1
C262 H262 Br51 . 0.93 2.88 3.540(3) 129.1
C326 H326 Br51 . 0.93 2.89 3.571(3) 131.4
C12 H12B Br52 . 0.96 2.83 3.724(3) 154.4
C201 H20A Br53 2_655 0.97 2.86 3.762(3) 155.1
C24 H24A Br53 . 0.96 2.92 3.755(3) 146.0
C242 H242 Cg14 1_555 0.93 2.78 3.553(3) 142

loop_
_geom_torsion_atom_site_label_1
_geom_torsion_atom_site_label_2
_geom_torsion_atom_site_label_3
_geom_torsion_atom_site_label_4
_geom_torsion
Fe1 P11 C111 C112 -116.7(2)
Fe1 P11 C111 C116 59.1(2)
Fe1 P11 C121 C122 64.9(2)
Fe1 P11 C121 C126 -104.5(2)
Fe1 P12 C131 C132 -54.0(2)
Fe1 P12 C131 C136 118.1(2)
Fe1 P12 C141 C142 -55.8(2)
Fe1 P12 C141 C146 121.2(2)
Fe2 P21 C211 C212 -109.0(2)
Fe2 P21 C211 C216 63.6(2)
Fe2 P21 C221 C222 67.9(2)
Fe2 P21 C221 C226 -108.2(2)
Fe2 P22 C231 C232 71.8(2)
Fe2 P22 C231 C236 -99.9(2)
Fe2 P22 C241 C242 28.5(3)
Fe2 P22 C241 C246 -154.3(2)
Fe2 P23 C251 C252 -5.2(3)
Fe2 P23 C251 C256 171.75(17)
Fe2 P23 C261 C262 -93.9(2)
Fe2 P23 C261 C266 80.4(2)
Fe2 P24 C271 C272 74.3(2)
Fe2 P24 C271 C276 -99.4(2)
Fe2 P24 C281 C282 70.5(2)
Fe2 P24 C281 C286 -101.3(2)
Fe3 P31 C311 C312 -130.0(2)
Fe3 P31 C311 C316 45.1(3)
Fe3 P31 C321 C322 58.2(2)
Fe3 P31 C321 C326 -120.4(2)
Fe3 P32 C331 C332 -53.1(2)
Fe3 P32 C331 C336 122.6(2)
Fe3 P32 C341 C342 -65.9(2)
Fe3 P32 C341 C346 104.5(2)
